data_2003780
loop_
_publ_author_name
'Blake, A. J.'
'Harding, M.'
'Sharp, J. T.'

_publ_section_title
;
 4-Substituted 1-Methyl-1<i>H</i>-2,3-benzodiazepine Compounds
;
_journal_issue 8
_journal_name_full 'Acta Crystallographica Section C'
_journal_page_first 1621
_journal_page_last 1627
_journal_paper_doi 10.1107/S0108270195001120
_journal_volume 51
_journal_year 1995
_chemical_formula_moiety 'C17 H24 N2'
_chemical_formula_sum 'C17 H24 N2'
_chemical_formula_weight 256.38
_chemical_melting_point 386.5(5)
_chemical_name_systematic
;
 1(R)-methyl-4(1'(R)-ethyl-2',2'-dimethylpropyl)-1H-2,3-benzodiazepine
;
_space_group_IT_number 14
_symmetry_cell_setting monoclinic
_symmetry_space_group_name_Hall '-P 2ybc'
_symmetry_space_group_name_H-M 'P 1 21/c 1'
_audit_creation_method SHELXL
_cell_angle_alpha 90.00
_cell_angle_beta 111.07(3)
_cell_angle_gamma 90.00
_cell_formula_units_Z 4
_cell_length_a 12.852(6)
_cell_length_b 10.605(5)
_cell_length_c 12.331(6)
_cell_measurement_reflns_used 10
_cell_measurement_temperature 298(2)
_cell_measurement_theta_max 12
_cell_measurement_theta_min 11
_cell_volume 1568.3(13)
_computing_cell_refinement 'DIF4 (Stoe & Cie, 1990a)'
_computing_data_collection 'DIF4 (Stoe & Cie, 1990a)'
_computing_data_reduction 'REDU4 (Stoe & Cie, 1990b)'
_computing_molecular_graphics 'SHELXTL/PC (Sheldrick, 1992)'
_computing_structure_refinement 'SHELXL-93 (Sheldrick, 1993)'
_computing_structure_solution 'SHELXS-86 (Sheldrick, 1985)'
_diffrn_ambient_temperature 298(2)
_diffrn_measurement_device 'Stoe Stadi-4 four-circle diffractometer'
_diffrn_measurement_method
;
 \w-2\q scans with on-line profile fitting (Clegg, 1981)
;
_diffrn_radiation_monochromator graphite
_diffrn_radiation_source 'fine-focus sealed tube'
_diffrn_radiation_type MoK\a
_diffrn_radiation_wavelength 0.71073
_diffrn_reflns_av_R_equivalents 0.0465
_diffrn_reflns_av_sigmaI/netI 0.0480
_diffrn_reflns_limit_h_max 13
_diffrn_reflns_limit_h_min 0
_diffrn_reflns_limit_k_max 0
_diffrn_reflns_limit_k_min -11
_diffrn_reflns_limit_l_max 12
_diffrn_reflns_limit_l_min -12
_diffrn_reflns_number 2030
_diffrn_reflns_theta_max 22.50
_diffrn_reflns_theta_min 1.70
_diffrn_standards_decay_% <1
_diffrn_standards_interval_time 120
_diffrn_standards_number 3
_exptl_absorpt_coefficient_mu 0.064
_exptl_absorpt_correction_type none
_exptl_crystal_colour 'Lemon yellow'
_exptl_crystal_density_diffrn 1.086
_exptl_crystal_description Lath
_exptl_crystal_F_000 560
_exptl_crystal_size_max 0.82
_exptl_crystal_size_mid 0.14
_exptl_crystal_size_min 0.04
_refine_diff_density_max 0.159
_refine_diff_density_min -0.143
_refine_ls_extinction_coef 0.009(3)
_refine_ls_extinction_method 'SHELXL93 (Sheldrick, 1993)'
_refine_ls_goodness_of_fit_all 1.054
_refine_ls_goodness_of_fit_obs 1.208
_refine_ls_matrix_type full
_refine_ls_number_parameters 173
_refine_ls_number_reflns 2026
_refine_ls_number_restraints 0
_refine_ls_restrained_S_all 1.055
_refine_ls_restrained_S_obs 1.208
_refine_ls_R_factor_all 0.1076
_refine_ls_R_factor_obs 0.0486
_refine_ls_shift/esd_max 0.000
_refine_ls_shift/esd_mean 0.000
_refine_ls_structure_factor_coef Fsqd
_refine_ls_weighting_scheme
;calc w = 1/[s^2^(Fo^2^) + (0.0651P)^2^ + 0.1325P]
where P = (Fo^2^ + 2Fc^2^)/3
;
_refine_ls_wR_factor_all 0.1433
_refine_ls_wR_factor_obs 0.1251
_reflns_number_observed 1245
_reflns_number_total 2027
_reflns_observed_criterion >2sigma(I)
_cod_data_source_file ha1139.cif
_cod_data_source_block 3
_cod_depositor_comments
;
The following automatic conversions were performed:
'_symmetry_cell_setting' value 'Monoclinic' changed to 'monoclinic'
according to '/home/saulius/struct/CIF-dictionaries/cif_core.dic'
dictionary named 'cif_core.dic' version 2.4.1 from
2010-06-29.

'_exptl_absorpt_correction_type' value 'None' changed to
'none' according to '/home/saulius/struct/CIF-dictionaries/cif_core.dic'
dictionary named 'cif_core.dic' version 2.4.1 from 2010-06-29.

Automatic conversion script
Id: cif_fix_enum 1527 2010-12-29 10:47:43Z saulius 

The following automatic conversions were performed:

'_chemical_melting_point' value '386-387K' was changed to '386.5(5)'
- the average value was taken and precision was
estimated.

'_symmetry_cell_setting' value 'Monoclinic' changed to
'monoclinic' according to
/home/saulius/struct/CIF-dictionaries/cif_core.dic dictionary named
'cif_core.dic' version 2.4.1 from
2010-06-29.

'_exptl_absorpt_correction_type' value 'None' changed to
'none' according to
/home/saulius/struct/CIF-dictionaries/cif_core.dic dictionary named
'cif_core.dic' version 2.4.1 from 2010-06-29.

Automatic conversion script
Id: cif_fix_values 1715 2011-07-08 13:25:40Z adriana 
;
_cod_original_sg_symbol_H-M 'P 21/c'
_cod_database_code 2003780

loop_
_symmetry_equiv_pos_as_xyz
'x, y, z'
'-x, y+1/2, -z+1/2'
'-x, -y, -z'
'x, -y-1/2, z-1/2'

loop_
_atom_site_aniso_label
_atom_site_aniso_U_11
_atom_site_aniso_U_12
_atom_site_aniso_U_13
_atom_site_aniso_U_22
_atom_site_aniso_U_23
_atom_site_aniso_U_33
C1 0.077(2) 0.003(2) 0.025(2) 0.070(2) 0.006(2) 0.049(2)
C1m 0.122(3) 0.022(2) 0.052(2) 0.101(3) 0.043(2) 0.091(3)
N2 0.088(2) 0.016(2) 0.0290(14) 0.089(2) 0.0046(15) 0.0479(15)
N3 0.080(2) 0.0123(14) 0.0290(13) 0.078(2) -0.0005(14) 0.051(2)
C4 0.061(2) 0.0036(14) 0.0201(13) 0.055(2) -0.0017(13) 0.042(2)
C5 0.066(2) 0.0028(14) 0.0210(14) 0.051(2) 0.0006(13) 0.046(2)
C5a 0.056(2) 0.0008(14) 0.0189(14) 0.055(2) -0.0097(15) 0.052(2)
C6 0.068(2) -0.008(2) 0.027(2) 0.064(2) -0.015(2) 0.072(2)
C7 0.053(2) -0.005(2) 0.021(2) 0.080(2) -0.028(2) 0.098(3)
C8 0.064(2) 0.011(2) 0.004(2) 0.083(3) -0.024(2) 0.090(3)
C9 0.072(2) 0.008(2) 0.009(2) 0.078(2) -0.008(2) 0.059(2)
C9a 0.062(2) 0.0067(14) 0.0105(14) 0.056(2) -0.0059(14) 0.044(2)
C41 0.066(2) 0.0093(14) 0.0272(14) 0.054(2) 0.0044(14) 0.050(2)
C42 0.079(2) 0.008(2) 0.033(2) 0.053(2) -0.001(2) 0.079(2)
C43 0.101(2) -0.011(2) 0.036(2) 0.061(2) 0.001(2) 0.095(3)
C44 0.064(2) 0.0070(14) 0.0235(15) 0.054(2) 0.0020(15) 0.067(2)
C45 0.071(2) 0.005(2) 0.019(2) 0.083(2) 0.003(2) 0.087(2)
C46 0.091(2) -0.009(2) 0.043(2) 0.091(2) 0.015(2) 0.088(2)
C47 0.089(2) 0.005(2) 0.020(2) 0.065(2) -0.018(2) 0.098(3)

loop_
_atom_site_label
_atom_site_occupancy
_atom_site_fract_x
_atom_site_fract_y
_atom_site_fract_z
_atom_site_U_iso_or_equiv
_atom_site_thermal_displace_type
_atom_site_calc_flag
_atom_site_refinement_flags
_atom_site_type_symbol
C1 1 0.6403(2) 0.4540(3) -0.1505(2) 0.0647(8) Uani d . C
H1 1 0.6968(2) 0.4722(3) -0.0741(2) 0.078 Uiso calc R H
C1m 1 0.6333(3) 0.5652(4) -0.2308(3) 0.1008(12) Uani d . C
H1M1 1 0.7055(3) 0.5810(4) -0.2344(3) 0.151 Uiso calc R H
H1M2 1 0.6085(3) 0.6386(4) -0.2013(3) 0.151 Uiso calc R H
H1M3 1 0.5813(3) 0.5462(4) -0.3072(3) 0.151 Uiso calc R H
N2 1 0.6762(2) 0.3410(3) -0.2002(2) 0.0736(8) Uani d . N
N3 1 0.7260(2) 0.2544(2) -0.1317(2) 0.0681(7) Uani d . N
C4 1 0.7381(2) 0.2494(2) -0.0130(2) 0.0520(7) Uani d . C
C5 1 0.6501(2) 0.2710(2) 0.0202(2) 0.0538(7) Uani d . C
H5 1 0.6592(2) 0.2476(2) 0.0957(2) 0.065 Uiso calc R H
C5a 1 0.5436(2) 0.3264(3) -0.0479(2) 0.0544(7) Uani d . C
C6 1 0.4470(2) 0.2937(3) -0.0265(3) 0.0676(9) Uani d . C
H6 1 0.4520(2) 0.2365(3) 0.0323(3) 0.081 Uiso calc R H
C7 1 0.3450(3) 0.3447(3) -0.0911(3) 0.0790(10) Uani d . C
H7 1 0.2815(3) 0.3215(3) -0.0765(3) 0.095 Uiso calc R H
C8 1 0.3377(3) 0.4303(4) -0.1773(3) 0.0854(11) Uani d . C
H8 1 0.2689(3) 0.4647(4) -0.2214(3) 0.102 Uiso calc R H
C9 1 0.4306(3) 0.4650(3) -0.1986(3) 0.0737(9) Uani d . C
H9 1 0.4241(3) 0.5228(3) -0.2574(3) 0.088 Uiso calc R H
C9a 1 0.5345(2) 0.4162(3) -0.1348(2) 0.0562(7) Uani d . C
C41 1 0.8432(2) 0.1857(2) 0.0648(2) 0.0549(7) Uani d . C
H41 1 0.8317(2) 0.1688(2) 0.1378(2) 0.066 Uiso calc R H
C42 1 0.8581(2) 0.0553(3) 0.0169(3) 0.0691(9) Uani d . C
H42A 1 0.8578(2) 0.0656(3) -0.0614(3) 0.083 Uiso calc R H
H42B 1 0.9302(2) 0.0214(3) 0.0644(3) 0.083 Uiso calc R H
C43 1 0.7690(3) -0.0377(3) 0.0144(3) 0.0852(10) Uani d . C
H43A 1 0.7827(3) -0.1167(3) -0.0161(3) 0.128 Uiso calc R H
H43B 1 0.6974(3) -0.0059(3) -0.0340(3) 0.128 Uiso calc R H
H43C 1 0.7698(3) -0.0501(3) 0.0919(3) 0.128 Uiso calc R H
C44 1 0.9484(2) 0.2714(3) 0.0979(3) 0.0616(8) Uani d . C
C45 1 1.0477(2) 0.2066(3) 0.1914(3) 0.0828(10) Uani d . C
H45A 1 1.0643(2) 0.1287(3) 0.1613(3) 0.124 Uiso calc R H
H45B 1 1.0292(2) 0.1899(3) 0.2588(3) 0.124 Uiso calc R H
H45C 1 1.1117(2) 0.2609(3) 0.2124(3) 0.124 Uiso calc R H
C46 1 0.9816(3) 0.3016(3) -0.0069(3) 0.0873(10) Uani d . C
H46A 1 0.9958(3) 0.2244(3) -0.0400(3) 0.131 Uiso calc R H
H46B 1 1.0477(3) 0.3526(3) 0.0178(3) 0.131 Uiso calc R H
H46C 1 0.9221(3) 0.3465(3) -0.0641(3) 0.131 Uiso calc R H
C47 1 0.9259(3) 0.3944(3) 0.1503(3) 0.0875(11) Uani d . C
H47A 1 0.9051(3) 0.3758(3) 0.2160(3) 0.131 Uiso calc R H
H47B 1 0.8665(3) 0.4393(3) 0.0930(3) 0.131 Uiso calc R H
H47C 1 0.9921(3) 0.4454(3) 0.1749(3) 0.131 Uiso calc R H

loop_
_atom_type_symbol
_atom_type_description
_atom_type_scat_source
_atom_type_scat_dispersion_real
_atom_type_scat_dispersion_imag
C C 'International Tables Vol C Tables 4.2.6.8 and 6.1.1.4' 0.0033 0.0016
H H 'International Tables Vol C Tables 4.2.6.8 and 6.1.1.4' 0.0000 0.0000
N N 'International Tables Vol C Tables 4.2.6.8 and 6.1.1.4' 0.0061 0.0033

loop_
_geom_angle_atom_site_label_1
_geom_angle_atom_site_label_2
_geom_angle_atom_site_label_3
_geom_angle
_geom_angle_publ_flag
N2 C1 C9a 105.6(2) y
N2 C1 C1m 108.1(2) ?
C9a C1 C1m 116.6(3) ?
N3 N2 C1 117.9(2) y
N2 N3 C4 124.2(2) y
C5 C4 N3 120.9(2) y
C5 C4 C41 122.7(2) ?
N3 C4 C41 114.5(2) ?
C4 C5 C5a 127.8(3) y
C6 C5a C9a 118.3(3) ?
C6 C5a C5 120.5(3) ?
C9a C5a C5 121.2(2) y
C7 C6 C5a 121.2(3) ?
C8 C7 C6 119.5(3) ?
C9 C8 C7 120.4(3) ?
C8 C9 C9a 121.5(3) ?
C9 C9a C5a 119.1(3) ?
C9 C9a C1 124.2(3) ?
C5a C9a C1 116.7(2) y
C4 C41 C42 111.4(2) ?
C4 C41 C44 113.6(2) ?
C42 C41 C44 114.1(2) ?
C43 C42 C41 113.4(2) ?
C47 C44 C46 109.3(3) ?
C47 C44 C45 107.2(3) ?
C46 C44 C45 108.5(2) ?
C47 C44 C41 109.3(2) ?
C46 C44 C41 112.3(2) ?
C45 C44 C41 110.1(2) ?

loop_
_geom_bond_atom_site_label_1
_geom_bond_atom_site_label_2
_geom_bond_distance
_geom_bond_publ_flag
C1 N2 1.492(4) y
C1 C9a 1.495(4) y
C1 C1m 1.522(4) ?
N2 N3 1.257(3) y
N3 C4 1.417(3) y
C4 C5 1.352(3) y
C4 C41 1.507(4) ?
C5 C5a 1.448(4) y
C5a C6 1.402(4) ?
C5a C9a 1.407(4) y
C6 C7 1.377(4) ?
C7 C8 1.375(5) ?
C8 C9 1.363(4) ?
C9 C9a 1.384(4) ?
C41 C42 1.542(4) ?
C41 C44 1.557(4) ?
C42 C43 1.504(4) ?
C44 C47 1.529(4) ?
C44 C46 1.533(4) ?
C44 C45 1.541(4) ?

loop_
_geom_torsion_atom_site_label_1
_geom_torsion_atom_site_label_2
_geom_torsion_atom_site_label_3
_geom_torsion_atom_site_label_4
_geom_torsion
_geom_torsion_publ_flag
C9a C1 N2 N3 -80.4(3) y
C1m C1 N2 N3 154.1(3) ?
C1 N2 N3 C4 8.3(4) y
N2 N3 C4 C5 46.5(4) y
N2 N3 C4 C41 -149.2(3) ?
N3 C4 C5 C5a -14.3(4) y
C41 C4 C5 C5a -177.3(2) ?
C4 C5 C5a C6 151.1(3) ?
C4 C5 C5a C9a -30.5(4) y
C9a C5a C6 C7 2.1(4) ?
C5 C5a C6 C7 -179.5(3) ?
C5a C6 C7 C8 -0.7(4) ?
C6 C7 C8 C9 -0.3(5) ?
C7 C8 C9 C9a -0.2(5) ?
C8 C9 C9a C5a 1.6(4) ?
C8 C9 C9a C1 -177.5(3) ?
C6 C5a C9a C9 -2.5(4) ?
C5 C5a C9a C9 179.1(2) ?
C6 C5a C9a C1 176.7(2) ?
C5 C5a C9a C1 -1.7(4) y
N2 C1 C9a C9 -111.6(3) ?
C1m C1 C9a C9 8.4(4) ?
N2 C1 C9a C5a 69.2(3) y
C1m C1 C9a C5a -170.8(3) ?
C5 C4 C41 C42 112.8(3) ?
N3 C4 C41 C42 -51.2(3) ?
C5 C4 C41 C44 -116.7(3) ?
N3 C4 C41 C44 79.3(3) ?
C4 C41 C42 C43 -64.7(3) ?
C44 C41 C42 C43 165.1(3) ?
C4 C41 C44 C47 54.0(3) ?
C42 C41 C44 C47 -176.9(2) ?
C4 C41 C44 C46 -67.5(3) ?
C42 C41 C44 C46 61.6(3) ?
C4 C41 C44 C45 171.5(2) ?
C42 C41 C44 C45 -59.4(3) ?
